data_1562391
loop_
_publ_author_name
'Niermeier, Philipp'
'Maibom, Kristina'
'Lamm, Jan-Hendrik'
'Neumann, Beate'
'Stammler, Georg'
'Mitzel, Norbert Werner'

_publ_section_title
;
 Hydrogen-Bond-Induced Selectivity of a Head-to-Head Photo- Dimerization
 of Dialkynylanthracene -- Access to Tetra Lewis Acids
;
_journal_name_full 'Chemical Science'
_journal_paper_doi 10.1039/D1SC02065J
_journal_year 2021
_chemical_formula_moiety 'C16 H8 F6 O6 S2'
_chemical_formula_sum 'C16 H8 F6 O6 S2'
_chemical_formula_weight 474.34
_space_group_crystal_system triclinic
_space_group_IT_number 2
_space_group_name_Hall '-P 1'
_space_group_name_H-M_alt 'P -1'
_atom_sites_solution_hydrogens geom
_atom_sites_solution_primary direct
_audit_creation_date 2016-07-29
_audit_creation_method
;
  Olex2 1.2-ac2
  (compiled 2012.03.27 svn.r2268, GUI svn.r4156)
;
_audit_update_record
;
2019-09-09 deposited with the CCDC.	2021-05-06 downloaded from the CCDC.
;
_cell_angle_alpha 84.758(6)
_cell_angle_beta 87.356(7)
_cell_angle_gamma 74.878(9)
_cell_formula_units_Z 2
_cell_length_a 5.4457(5)
_cell_length_b 9.7022(10)
_cell_length_c 17.3622(8)
_cell_measurement_reflns_used 3814
_cell_measurement_temperature 100.00(10)
_cell_measurement_theta_max 71.9880
_cell_measurement_theta_min 4.7090
_cell_volume 881.63(13)
_computing_cell_refinement 'CrysAlisPro 1.171.38.43 (Rigaku OD, 2015)'
_computing_data_collection 'CrysAlisPro 1.171.38.43 (Rigaku OD, 2015)'
_computing_data_reduction 'CrysAlisPro 1.171.38.43 (Rigaku OD, 2015)'
_computing_molecular_graphics
;
O. V. Dolomanov, L. J. Bourhis, R. J. Gildea, J. A. K. Howard and H. Puschmann,
OLEX2: a complete structure solution, refinement and analysis program.
J. Appl. Cryst. (2009). 42, 339-341.
;
_computing_publication_material
;
O. V. Dolomanov, L. J. Bourhis, R. J. Gildea, J. A. K. Howard and H. Puschmann,
OLEX2: a complete structure solution, refinement and analysis program.
J. Appl. Cryst. (2009). 42, 339-341.
;
_computing_structure_refinement
;
SHELXL, G.M. Sheldrick, Acta Cryst.
(2008). A64, 112-122
;
_computing_structure_solution
;
SHELXS, G.M. Sheldrick, Acta Cryst.
(2008). A64, 112-122
;
_diffrn_ambient_environment N~2~
_diffrn_ambient_temperature 100.00(10)
_diffrn_detector 'CCD plate'
_diffrn_detector_area_resol_mean 5.3114
_diffrn_detector_type Atlas
_diffrn_measured_fraction_theta_full 0.9821
_diffrn_measured_fraction_theta_max 0.9769
_diffrn_measurement_details
;
List of Runs (angles in degrees, time in seconds):

  # Type    Start    End  Width  t~exp~   \w     \q     \k     \f   Frames
#--------------------------------------------------------------------------
  1  \w    -42.00  25.00   1.00   10.64    --  -38.50  37.00 -90.00   67
  2  \w    -27.00  33.00   1.00   10.64    --  -38.50  77.00 -30.00   60
  3  \w    -67.00 -29.00   1.00   10.64    --  -38.50  77.00 -30.00   38
  4  \w     18.00  50.00   1.00   10.64    --   41.95  57.00 -90.00   32
  5  \w     59.00  98.00   1.00   10.64    --   41.95  22.00  31.00   39
  6  \w     79.00 123.00   1.00   10.64    --   41.95-178.00  90.00   44
  7  \w     66.00  99.00   1.00   10.64    --   41.95  77.00   0.00   33
  8  \w     58.00 125.00   1.00   10.64    --   41.95 178.00 -90.00   67
  9  \w     68.00 105.00   1.00   10.64    --   41.95  57.00 -90.00   37
 10  \w     23.00  64.00   1.00   10.64    --   41.95  37.00 120.00   41
 11  \w      6.00  32.00   1.00   10.64    --   41.95  90.00  54.27   26
 12  \w     18.00 111.00   1.00   10.64    --   41.95  77.00-180.00   93
 13  \w     12.00  87.00   1.00   10.64    --   41.95  77.00 120.00   75
 14  \w    -23.00  61.00   1.00   10.64    --   41.95 -37.00  30.00   84
 15  \w     12.00  64.00   1.00   10.64    --   41.95  77.00 -60.00   52
 16  \w     16.00  59.00   1.00   10.64    --   41.95  77.00   0.00   43
 17  \w     13.00  57.00   1.00   10.64    --   41.95  22.00  31.00   44
 18  \w     85.00 111.00   1.00   33.00    --  111.00  61.00  30.00   26
 19  \w     42.00  85.00   1.00   33.00    --  111.00-125.00-150.00   43
 20  \w     85.00 114.00   1.00   33.00    --  111.00  59.00 -88.76   29
 21  \w     81.00 156.00   1.00   33.00    --  111.00  77.00  60.00   75
 22  \w    111.00 176.00   1.00   33.00    --  111.00  77.00  90.00   65
 23  \w     81.00 108.00   1.00   33.00    --  111.00  77.00 120.00   27
 24  \w     81.00 107.00   1.00   33.00    --  111.00  77.00  90.00   26
 25  \w     89.00 150.00   1.00   33.00    --  111.00  45.00   0.00   61
 26  \w     81.00 107.00   1.00   33.00    --  111.00  77.00 -60.00   26
 27  \w     81.00 178.00   1.00   33.00    --  111.00  77.00 -90.00   97
 28  \w     36.00  76.00   1.00   33.00    --  111.00 -94.00 -60.00   40
 29  \w     81.00 109.00   1.00   33.00    --  111.00 -94.00 -60.00   28
 30  \w     82.00 109.00   1.00   33.00    --  111.00  77.00 -30.00   27
 31  \w     82.00 109.00   1.00   33.00    --  111.00  73.00-112.18   27
 32  \w    153.00 178.00   1.00   33.00    --  111.00  52.00 177.87   25
 33  \w     81.00 162.00   1.00   33.00    --  111.00  77.00-150.00   81
 34  \w    116.00 164.00   1.00   33.00    --  111.00  61.00 -30.00   48
 35  \w     85.00 114.00   1.00   33.00    --  111.00  61.00   0.00   29
 36  \w    147.00 178.00   1.00   33.00    --  111.00  61.00 120.00   31
 37  \w     87.00 114.00   1.00   33.00    --  111.00  61.00 120.00   27
 38  \w     85.00 111.00   1.00   33.00    --  111.00  61.00  90.00   26
 39  \w     83.00 130.00   1.00   33.00    --  111.00  67.00  56.17   47
 40  \w     77.00 107.00   1.00   33.00    --  111.00 -94.00   0.00   30
 41  \w     41.00  66.00   1.00   33.00    --  111.00 -94.00   0.00   25
 42  \w     85.00 112.00   1.00   33.00    --  111.00  61.00 -30.00   27
 43  \w     83.00 112.00   1.00   33.00    --  111.00  77.00  30.00   29
 44  \w     33.00 106.00   1.00   33.00    --  111.00 -94.00-150.00   73
 45  \w     86.00 111.00   1.00   33.00    --  111.00  61.00-180.00   25
 46  \w     85.00 177.00   1.00   33.00    --  111.00  61.00 150.00   92
 47  \w     81.00 174.00   1.00   33.00    --  111.00  77.00   0.00   93
 48  \w     33.00  58.00   1.00   33.00    --  111.00 -94.00  60.00   25
 49  \w     82.00 109.00   1.00   33.00    --  111.00 -94.00  60.00   27
 50  \w     90.00 121.00   1.00   33.00    --  111.00  45.00 -90.00   31
 51  \w     31.00 109.00   1.00   33.00    --  111.00 -94.00 -90.00   78
 52  \w     89.00 115.00   1.00   33.00    --  111.00  45.00 120.00   26
 53  \w     85.00 123.00   1.00   33.00    --  111.00  61.00-150.00   38
 54  \w     46.00 108.00   1.00   33.00    --  111.00 -94.00 120.00   62
 55  \w     89.00 116.00   1.00   33.00    --  111.00  45.00-150.00   27
 56  \w     86.00 156.00   1.00   33.00    --  111.00  61.00 -60.00   70
 57  \w     85.00 173.00   1.00   33.00    --  111.00  61.00-120.00   88
 58  \w    131.00 154.00   1.00   33.00    --  111.00  61.00  30.00   23
;
_diffrn_measurement_device 'four-circle diffractometer'
_diffrn_measurement_device_type 'SuperNova, Dual, Cu at zero, Atlas'
_diffrn_measurement_method '\w scans'
_diffrn_orient_matrix_type 'CrysAlisPro convention (1999,Acta A55,543-557)'
_diffrn_orient_matrix_UB_11 0.0864421000
_diffrn_orient_matrix_UB_12 -0.1640386000
_diffrn_orient_matrix_UB_13 0.0162232000
_diffrn_orient_matrix_UB_21 -0.2666604000
_diffrn_orient_matrix_UB_22 -0.0110048000
_diffrn_orient_matrix_UB_23 -0.0198931000
_diffrn_orient_matrix_UB_31 0.0856810000
_diffrn_orient_matrix_UB_32 -0.0144380000
_diffrn_orient_matrix_UB_33 -0.0853508000
_diffrn_radiation_monochromator mirror
_diffrn_radiation_probe x-ray
_diffrn_radiation_type 'Cu K\a'
_diffrn_radiation_wavelength 1.54184
_diffrn_reflns_av_R_equivalents 0.0650
_diffrn_reflns_av_unetI/netI 0.0584
_diffrn_reflns_Laue_measured_fraction_full 0.988
_diffrn_reflns_Laue_measured_fraction_max 0.984
_diffrn_reflns_limit_h_max 6
_diffrn_reflns_limit_h_min -6
_diffrn_reflns_limit_k_max 11
_diffrn_reflns_limit_k_min -11
_diffrn_reflns_limit_l_max 19
_diffrn_reflns_limit_l_min -21
_diffrn_reflns_number 11552
_diffrn_reflns_point_group_measured_fraction_full 0.988
_diffrn_reflns_point_group_measured_fraction_max 0.984
_diffrn_reflns_theta_full 67.684
_diffrn_reflns_theta_max 72.331
_diffrn_reflns_theta_min 2.556
_diffrn_source 'micro-focus sealed X-ray tube'
_diffrn_source_type 'SuperNova (Cu) X-ray Source'
_exptl_absorpt_coefficient_mu 3.674
_exptl_absorpt_correction_T_max 0.958
_exptl_absorpt_correction_T_min 0.757
_exptl_absorpt_correction_type gaussian
_exptl_absorpt_process_details
;
CrysAlisPro 1.171.38.43 (Rigaku Oxford Diffraction, 2015)
Numerical absorption correction based on gaussian integration over
			a multifaceted crystal model
Empirical absorption correction using spherical harmonics,
 implemented in SCALE3 ABSPACK scaling algorithm.
;
_exptl_crystal_colour 'clear colourless'
_exptl_crystal_colour_lustre clear
_exptl_crystal_colour_primary colourless
_exptl_crystal_density_diffrn 1.787
_exptl_crystal_description plate
_exptl_crystal_F_000 476
_exptl_crystal_size_max 0.298
_exptl_crystal_size_mid 0.059
_exptl_crystal_size_min 0.023
_refine_diff_density_max 0.478
_refine_diff_density_min -0.729
_refine_diff_density_rms 0.091
_refine_ls_extinction_method none
_refine_ls_goodness_of_fit_ref 1.016
_refine_ls_hydrogen_treatment constr
_refine_ls_matrix_type full
_refine_ls_number_parameters 311
_refine_ls_number_reflns 3434
_refine_ls_number_restraints 0
_refine_ls_restrained_S_all 1.016
_refine_ls_R_factor_all 0.0769
_refine_ls_R_factor_gt 0.0614
_refine_ls_shift/su_max 0.000
_refine_ls_shift/su_mean 0.000
_refine_ls_structure_factor_coef Fsqd
_refine_ls_weighting_details 'w=1/[\s^2^(Fo^2^)+(0.1110P)^2^+0.2466P] where P=(Fo^2^+2Fc^2^)/3'
_refine_ls_weighting_scheme calc
_refine_ls_wR_factor_gt 0.1619
_refine_ls_wR_factor_ref 0.1782
_reflns_Friedel_coverage 0.000
_reflns_number_gt 2672
_reflns_number_total 3434
_reflns_threshold_expression 'I > 2\s(I)'
_cod_data_source_file d1sc02065j2.cif
_cod_data_source_block 4
_cod_original_cell_volume 881.63(14)
_cod_database_code 1562391
_chemical_oxdiff_formula 'C16 H8 F6 O6 S2'
_reflns_odcompleteness_completeness 98.36
_reflns_odcompleteness_iscentric 1
_reflns_odcompleteness_theta 71.98
_olex2_date_sample_data_collection 2016-07-27
_olex2_submission_special_instructions 'No special instructions were received'
_oxdiff_exptl_absorpt_empirical_details
;
Empirical correction (ABSPACK) includes:
- Absorption correction using spherical harmonics
- Frame scaling
- Detector area scaling
;
_oxdiff_exptl_absorpt_empirical_full_max 1.526
_oxdiff_exptl_absorpt_empirical_full_min 0.570
_shelx_space_group_comment
;
The symmetry employed for this shelxl refinement is uniquely defined
by the following loop, which should always be used as a source of
symmetry information in preference to the above space-group names.
They are only intended as comments.
;
_shelxl_version_number 2014-3

loop_
_space_group_symop_operation_xyz
'x, y, z'
'-x, -y, -z'

loop_
_atom_site_label
_atom_site_type_symbol
_atom_site_fract_x
_atom_site_fract_y
_atom_site_fract_z
_atom_site_U_iso_or_equiv
_atom_site_adp_type
_atom_site_occupancy
_atom_site_site_symmetry_order
_atom_site_calc_flag
_atom_site_refinement_flags_posn
_atom_site_refinement_flags_adp
_atom_site_refinement_flags_occupancy
_atom_site_disorder_assembly
_atom_site_disorder_group
S1 S 0.49705(15) 0.25195(8) 0.12891(5) 0.0299(2) Uani 1 1 d . . . . .
S2A S -0.0978(3) 0.26263(14) 0.41359(8) 0.0324(5) Uani 0.587(3) 1 d . . P A 1
S2B S 0.0307(3) 0.32396(19) 0.43512(10) 0.0259(6) Uani 0.413(3) 1 d . . P A 2
F1 F 0.8191(4) 0.2692(2) 0.01445(12) 0.0413(5) Uani 1 1 d . . . . .
F2 F 0.6956(4) 0.0744(2) 0.02715(13) 0.0421(5) Uani 1 1 d . . . . .
F3 F 0.9671(4) 0.1074(3) 0.10576(14) 0.0486(6) Uani 1 1 d . . . . .
F4A F 0.3364(9) 0.3213(5) 0.4212(3) 0.0440(11) Uani 0.587(3) 1 d . . P A 1
F5A F 0.3313(14) 0.1640(8) 0.3414(4) 0.064(2) Uani 0.587(3) 1 d . . P A 1
F6A F 0.3324(12) 0.1069(6) 0.4651(3) 0.0555(14) Uani 0.587(3) 1 d . . P A 1
F4B F 0.226(2) 0.1229(10) 0.3431(6) 0.059(2) Uani 0.413(3) 1 d . . P A 2
F5B F -0.1004(12) 0.1029(9) 0.4002(6) 0.065(3) Uani 0.413(3) 1 d . . P A 2
F6B F 0.2408(18) 0.0557(8) 0.4644(5) 0.054(2) Uani 0.413(3) 1 d . . P A 2
O1 O 0.6279(4) 0.3424(2) 0.17575(13) 0.0286(5) Uani 1 1 d . . . . .
O2 O 0.3044(4) 0.3397(3) 0.08077(15) 0.0375(6) Uani 1 1 d . . . . .
O3 O 0.4565(6) 0.1370(3) 0.17975(16) 0.0454(7) Uani 1 1 d . . . . .
O4 O -0.1415(5) 0.3809(3) 0.34805(17) 0.0467(7) Uani 1 1 d . . . . .
O5A O -0.1703(17) 0.3238(9) 0.4861(5) 0.0388(9) Uani 0.587(3) 1 d . . P A 1
O6A O -0.1862(12) 0.1402(6) 0.3983(3) 0.0388(9) Uani 0.587(3) 1 d . . P A 1
O5B O -0.130(3) 0.3400(14) 0.4978(7) 0.0388(9) Uani 0.413(3) 1 d . . P A 2
O6B O 0.2625(17) 0.3644(9) 0.4357(5) 0.0388(9) Uani 0.413(3) 1 d . . P A 2
C1 C 0.5638(6) 0.4959(3) 0.16324(18) 0.0273(6) Uani 1 1 d . . . . .
C2 C 0.3536(6) 0.5727(3) 0.20715(17) 0.0260(6) Uani 1 1 d . . . . .
C3 C 0.1949(6) 0.5075(3) 0.25529(18) 0.0267(6) Uani 1 1 d . . . . .
H3 H 0.2238 0.4084 0.2593 0.032 Uiso 1 1 calc R U . . .
C4 C -0.0066(6) 0.5907(3) 0.29732(17) 0.0269(6) Uani 1 1 d . . . . .
C5 C -0.1775(6) 0.5327(4) 0.34614(18) 0.0296(7) Uani 1 1 d . . . . .
C6 C -0.3769(6) 0.6121(4) 0.38517(19) 0.0342(8) Uani 1 1 d . . . . .
H6 H -0.4848 0.5684 0.4156 0.041 Uiso 1 1 calc R U . . .
C7 C -0.4188(6) 0.7628(4) 0.3789(2) 0.0373(8) Uani 1 1 d . . . . .
H7 H -0.5541 0.8187 0.4060 0.045 Uiso 1 1 calc R U . . .
C8 C -0.2623(7) 0.8266(4) 0.3335(2) 0.0388(8) Uani 1 1 d . . . . .
H8 H -0.2918 0.9257 0.3302 0.047 Uiso 1 1 calc R U . . .
C9 C -0.0538(6) 0.7438(4) 0.2908(2) 0.0296(7) Uani 1 1 d . . . . .
C10 C 0.1059(6) 0.8068(3) 0.2424(2) 0.0311(7) Uani 1 1 d . . . . .
H10 H 0.0764 0.9060 0.2382 0.037 Uiso 1 1 calc R U . . .
C11 C 0.3085(6) 0.7258(3) 0.20003(19) 0.0280(6) Uani 1 1 d . . . . .
C12 C 0.4732(7) 0.7903(4) 0.1512(2) 0.0332(7) Uani 1 1 d . . . . .
H12 H 0.4455 0.8894 0.1470 0.040 Uiso 1 1 calc R U . . .
C13 C 0.6693(6) 0.7095(4) 0.1109(2) 0.0337(7) Uani 1 1 d . . . . .
H13 H 0.7722 0.7539 0.0786 0.040 Uiso 1 1 calc R U . . .
C14 C 0.7189(6) 0.5574(4) 0.11745(19) 0.0315(7) Uani 1 1 d . . . . .
H14 H 0.8555 0.5017 0.0907 0.038 Uiso 1 1 calc R U . . .
C15 C 0.7636(6) 0.1700(4) 0.0650(2) 0.0329(7) Uani 1 1 d . . . . .
C16A C 0.2499(13) 0.2116(7) 0.4098(4) 0.0387(11) Uani 0.587(3) 1 d . . P A 1
C16B C 0.0979(18) 0.1404(9) 0.4078(5) 0.0387(11) Uani 0.413(3) 1 d . . P A 2

loop_
_atom_site_aniso_label
_atom_site_aniso_U_11
_atom_site_aniso_U_22
_atom_site_aniso_U_33
_atom_site_aniso_U_23
_atom_site_aniso_U_13
_atom_site_aniso_U_12
S1 0.0317(4) 0.0297(4) 0.0264(4) -0.0063(3) 0.0001(3) -0.0035(3)
S2A 0.0434(8) 0.0242(7) 0.0256(7) 0.0016(5) -0.0036(6) -0.0024(6)
S2B 0.0310(10) 0.0242(9) 0.0193(9) 0.0021(7) -0.0006(7) -0.0026(7)
F1 0.0421(11) 0.0521(12) 0.0304(11) -0.0087(9) 0.0074(9) -0.0129(10)
F2 0.0488(12) 0.0397(11) 0.0369(12) -0.0181(9) -0.0005(9) -0.0050(9)
F3 0.0365(11) 0.0520(13) 0.0462(13) -0.0146(11) -0.0113(9) 0.0138(10)
F4A 0.039(2) 0.057(3) 0.029(2) 0.005(2) -0.0058(16) -0.0015(18)
F5A 0.077(4) 0.061(4) 0.023(2) -0.002(3) 0.006(3) 0.034(3)
F6A 0.064(3) 0.050(3) 0.032(2) 0.008(2) -0.003(2) 0.019(2)
F4B 0.087(7) 0.038(4) 0.037(4) -0.004(3) 0.007(5) 0.008(4)
F5B 0.025(3) 0.051(4) 0.118(7) -0.038(4) -0.009(4) 0.003(3)
F6B 0.075(6) 0.032(4) 0.044(4) 0.009(3) -0.020(4) 0.007(3)
O1 0.0318(11) 0.0285(11) 0.0225(11) -0.0075(9) -0.0027(9) 0.0000(9)
O2 0.0305(11) 0.0399(13) 0.0390(14) -0.0110(11) -0.0073(10) 0.0006(10)
O3 0.0646(17) 0.0381(13) 0.0356(15) -0.0038(11) 0.0051(13) -0.0180(13)
O4 0.0440(14) 0.0304(13) 0.0518(17) 0.0166(12) 0.0114(12) 0.0064(11)
O5A 0.040(3) 0.0368(19) 0.0375(19) -0.0023(14) 0.0042(15) -0.0066(12)
O6A 0.040(3) 0.0368(19) 0.0375(19) -0.0023(14) 0.0042(15) -0.0066(12)
O5B 0.040(3) 0.0368(19) 0.0375(19) -0.0023(14) 0.0042(15) -0.0066(12)
O6B 0.040(3) 0.0368(19) 0.0375(19) -0.0023(14) 0.0042(15) -0.0066(12)
C1 0.0317(15) 0.0257(15) 0.0219(15) -0.0039(12) -0.0062(12) -0.0013(12)
C2 0.0279(14) 0.0321(16) 0.0157(14) -0.0035(12) -0.0060(11) -0.0022(12)
C3 0.0304(15) 0.0240(14) 0.0220(15) -0.0013(12) -0.0044(12) -0.0001(12)
C4 0.0299(15) 0.0325(16) 0.0149(14) -0.0035(12) -0.0059(11) -0.0005(12)
C5 0.0313(15) 0.0350(16) 0.0159(14) 0.0019(12) -0.0051(12) 0.0028(13)
C6 0.0322(16) 0.0464(19) 0.0180(15) -0.0015(14) -0.0051(12) 0.0011(14)
C7 0.0312(16) 0.0461(19) 0.0319(18) -0.0189(16) 0.0015(14) -0.0001(15)
C8 0.0388(18) 0.0346(17) 0.040(2) -0.0143(16) -0.0026(15) -0.0006(15)
C9 0.0283(14) 0.0330(16) 0.0258(16) -0.0084(13) -0.0042(12) -0.0022(12)
C10 0.0352(16) 0.0276(15) 0.0285(17) -0.0083(13) -0.0064(13) -0.0012(13)
C11 0.0319(15) 0.0305(16) 0.0209(15) -0.0047(12) -0.0050(12) -0.0054(12)
C12 0.0425(18) 0.0297(15) 0.0276(17) -0.0032(13) -0.0076(14) -0.0078(14)
C13 0.0348(16) 0.0399(18) 0.0268(17) -0.0021(14) -0.0040(13) -0.0102(14)
C14 0.0302(15) 0.0402(18) 0.0217(15) -0.0058(13) -0.0031(12) -0.0030(13)
C15 0.0346(16) 0.0325(16) 0.0294(17) -0.0116(14) -0.0012(13) -0.0019(13)
C16A 0.048(3) 0.033(3) 0.026(2) 0.002(2) -0.001(2) 0.004(2)
C16B 0.048(3) 0.033(3) 0.026(2) 0.002(2) -0.001(2) 0.004(2)

loop_
_atom_type_symbol
_atom_type_description
_atom_type_scat_dispersion_real
_atom_type_scat_dispersion_imag
_atom_type_scat_source
C C 0.0181 0.0091 'International Tables Vol C Tables 4.2.6.8 and 6.1.1.4'
H H 0.0000 0.0000 'International Tables Vol C Tables 4.2.6.8 and 6.1.1.4'
F F 0.0727 0.0534 'International Tables Vol C Tables 4.2.6.8 and 6.1.1.4'
O O 0.0492 0.0322 'International Tables Vol C Tables 4.2.6.8 and 6.1.1.4'
S S 0.3331 0.5567 'International Tables Vol C Tables 4.2.6.8 and 6.1.1.4'

loop_
_exptl_crystal_face_index_h
_exptl_crystal_face_index_k
_exptl_crystal_face_index_l
_exptl_crystal_face_perp_dist
0 1 0 0.0115
0 -1 0 0.0115
0 0 1 0.0295
0 0 -1 0.0295
-2 -2 -5 0.0954
2 2 5 0.1012

loop_
_geom_angle_atom_site_label_1
_geom_angle_atom_site_label_2
_geom_angle_atom_site_label_3
_geom_angle
_geom_angle_site_symmetry_1
_geom_angle_site_symmetry_3
_geom_angle_publ_flag
O1 S1 C15 100.25(14) . . ?
O2 S1 O1 112.03(14) . . ?
O2 S1 C15 106.94(16) . . ?
O3 S1 O1 107.54(15) . . ?
O3 S1 O2 122.59(18) . . ?
O3 S1 C15 104.94(17) . . ?
O4 S2A C16A 98.3(2) . . ?
O5A S2A O4 109.7(4) . . ?
O5A S2A O6A 118.1(4) . . ?
O5A S2A C16A 106.1(4) . . ?
O6A S2A O4 114.0(3) . . ?
O6A S2A C16A 108.4(3) . . ?
O4 S2B C16B 88.3(3) . . ?
O5B S2B O4 110.7(5) . . ?
O5B S2B O6B 120.2(5) . . ?
O5B S2B C16B 109.8(6) . . ?
O6B S2B O4 114.3(4) . . ?
O6B S2B C16B 108.9(5) . . ?
C1 O1 S1 120.82(19) . . ?
C5 O4 S2A 132.8(3) . . ?
C5 O4 S2B 100.6(2) . . ?
C2 C1 O1 116.7(3) . . ?
C14 C1 O1 118.6(3) . . ?
C14 C1 C2 124.4(3) . . ?
C1 C2 C11 116.0(3) . . ?
C3 C2 C1 123.9(3) . . ?
C3 C2 C11 120.1(3) . . ?
C2 C3 H3 119.8 . . ?
C4 C3 C2 120.5(3) . . ?
C4 C3 H3 119.8 . . ?
C3 C4 C5 123.7(3) . . ?
C3 C4 C9 120.1(3) . . ?
C5 C4 C9 116.2(3) . . ?
C4 C5 O4 116.1(3) . . ?
C6 C5 O4 119.5(3) . . ?
C6 C5 C4 124.2(3) . . ?
C5 C6 H6 120.6 . . ?
C5 C6 C7 118.9(3) . . ?
C7 C6 H6 120.6 . . ?
C6 C7 H7 119.8 . . ?
C8 C7 C6 120.5(3) . . ?
C8 C7 H7 119.8 . . ?
C7 C8 H8 119.4 . . ?
C7 C8 C9 121.1(3) . . ?
C9 C8 H8 119.4 . . ?
C8 C9 C4 119.1(3) . . ?
C10 C9 C4 118.6(3) . . ?
C10 C9 C8 122.2(3) . . ?
C9 C10 H10 118.9 . . ?
C9 C10 C11 122.2(3) . . ?
C11 C10 H10 118.9 . . ?
C10 C11 C2 118.5(3) . . ?
C10 C11 C12 122.2(3) . . ?
C12 C11 C2 119.3(3) . . ?
C11 C12 H12 119.4 . . ?
C13 C12 C11 121.2(3) . . ?
C13 C12 H12 119.4 . . ?
C12 C13 H13 119.7 . . ?
C12 C13 C14 120.5(3) . . ?
C14 C13 H13 119.7 . . ?
C1 C14 C13 118.6(3) . . ?
C1 C14 H14 120.7 . . ?
C13 C14 H14 120.7 . . ?
F1 C15 S1 110.2(2) . . ?
F2 C15 S1 108.5(2) . . ?
F2 C15 F1 109.1(3) . . ?
F2 C15 F3 109.8(3) . . ?
F3 C15 S1 110.4(2) . . ?
F3 C15 F1 108.8(3) . . ?
F4A C16A S2A 110.1(4) . . ?
F4A C16A F5A 110.2(7) . . ?
F4A C16A F6A 109.5(6) . . ?
F5A C16A S2A 109.5(5) . . ?
F5A C16A F6A 109.0(6) . . ?
F6A C16A S2A 108.6(5) . . ?
F4B C16B S2B 112.6(7) . . ?
F4B C16B F6B 108.1(9) . . ?
F5B C16B S2B 111.8(7) . . ?
F5B C16B F4B 107.0(10) . . ?
F5B C16B F6B 110.5(9) . . ?
F6B C16B S2B 106.9(7) . . ?

loop_
_geom_bond_atom_site_label_1
_geom_bond_atom_site_label_2
_geom_bond_distance
_geom_bond_site_symmetry_2
_geom_bond_publ_flag
S1 O1 1.565(2) . ?
S1 O2 1.417(3) . ?
S1 O3 1.415(3) . ?
S1 C15 1.839(3) . ?
S2A O4 1.520(3) . ?
S2A O5A 1.436(9) . ?
S2A O6A 1.443(7) . ?
S2A C16A 1.828(7) . ?
S2B O4 1.783(3) . ?
S2B O5B 1.358(14) . ?
S2B O6B 1.417(10) . ?
S2B C16B 1.824(9) . ?
F1 C15 1.327(4) . ?
F2 C15 1.320(4) . ?
F3 C15 1.320(4) . ?
F4A C16A 1.305(9) . ?
F5A C16A 1.329(9) . ?
F6A C16A 1.334(8) . ?
F4B C16B 1.296(14) . ?
F5B C16B 1.242(13) . ?
F6B C16B 1.355(11) . ?
O1 C1 1.436(4) . ?
O4 C5 1.432(4) . ?
C1 C2 1.423(4) . ?
C1 C14 1.347(5) . ?
C2 C3 1.403(5) . ?
C2 C11 1.435(4) . ?
C3 H3 0.9300 . ?
C3 C4 1.400(4) . ?
C4 C5 1.419(5) . ?
C4 C9 1.435(5) . ?
C5 C6 1.350(5) . ?
C6 H6 0.9300 . ?
C6 C7 1.414(5) . ?
C7 H7 0.9300 . ?
C7 C8 1.362(6) . ?
C8 H8 0.9300 . ?
C8 C9 1.428(5) . ?
C9 C10 1.397(5) . ?
C10 H10 0.9300 . ?
C10 C11 1.398(5) . ?
C11 C12 1.428(5) . ?
C12 H12 0.9300 . ?
C12 C13 1.356(5) . ?
C13 H13 0.9300 . ?
C13 C14 1.424(5) . ?
C14 H14 0.9300 . ?

loop_
_geom_torsion_atom_site_label_1
_geom_torsion_atom_site_label_2
_geom_torsion_atom_site_label_3
_geom_torsion_atom_site_label_4
_geom_torsion
_geom_torsion_site_symmetry_1
_geom_torsion_site_symmetry_2
_geom_torsion_site_symmetry_3
_geom_torsion_site_symmetry_4
_geom_torsion_publ_flag
S1 O1 C1 C2 87.3(3) . . . . ?
S1 O1 C1 C14 -99.1(3) . . . . ?
S2A O4 C5 C4 124.3(3) . . . . ?
S2A O4 C5 C6 -60.4(4) . . . . ?
S2B O4 C5 C4 99.3(3) . . . . ?
S2B O4 C5 C6 -85.3(3) . . . . ?
O1 S1 C15 F1 -68.4(2) . . . . ?
O1 S1 C15 F2 172.2(2) . . . . ?
O1 S1 C15 F3 51.8(3) . . . . ?
O1 C1 C2 C3 -6.2(4) . . . . ?
O1 C1 C2 C11 173.7(2) . . . . ?
O1 C1 C14 C13 -174.1(3) . . . . ?
O2 S1 O1 C1 -4.8(3) . . . . ?
O2 S1 C15 F1 48.6(3) . . . . ?
O2 S1 C15 F2 -70.8(3) . . . . ?
O2 S1 C15 F3 168.8(2) . . . . ?
O3 S1 O1 C1 -142.3(2) . . . . ?
O3 S1 C15 F1 -179.8(2) . . . . ?
O3 S1 C15 F2 60.8(3) . . . . ?
O3 S1 C15 F3 -59.6(3) . . . . ?
O4 S2A C16A F4A 59.3(5) . . . . ?
O4 S2A C16A F5A -61.9(5) . . . . ?
O4 S2A C16A F6A 179.1(5) . . . . ?
O4 S2B C16B F4B 61.0(8) . . . . ?
O4 S2B C16B F5B -59.4(8) . . . . ?
O4 S2B C16B F6B 179.5(7) . . . . ?
O4 C5 C6 C7 -176.2(3) . . . . ?
O5A S2A O4 S2B 58.9(3) . . . . ?
O5A S2A O4 C5 17.5(5) . . . . ?
O5A S2A C16A F4A -54.0(6) . . . . ?
O5A S2A C16A F5A -175.3(6) . . . . ?
O5A S2A C16A F6A 65.8(6) . . . . ?
O6A S2A O4 S2B -166.1(3) . . . . ?
O6A S2A O4 C5 152.5(4) . . . . ?
O6A S2A C16A F4A 178.2(4) . . . . ?
O6A S2A C16A F5A 56.9(6) . . . . ?
O6A S2A C16A F6A -62.0(6) . . . . ?
O5B S2B O4 S2A -69.6(5) . . . . ?
O5B S2B O4 C5 80.8(5) . . . . ?
O5B S2B C16B F4B 172.5(9) . . . . ?
O5B S2B C16B F5B 52.0(9) . . . . ?
O5B S2B C16B F6B -69.0(9) . . . . ?
O6B S2B O4 S2A 150.9(4) . . . . ?
O6B S2B O4 C5 -58.7(4) . . . . ?
O6B S2B C16B F4B -54.1(9) . . . . ?
O6B S2B C16B F5B -174.5(8) . . . . ?
O6B S2B C16B F6B 64.4(8) . . . . ?
C1 C2 C3 C4 179.3(3) . . . . ?
C1 C2 C11 C10 -179.4(3) . . . . ?
C1 C2 C11 C12 -0.4(4) . . . . ?
C2 C1 C14 C13 -1.1(5) . . . . ?
C2 C3 C4 C5 178.9(3) . . . . ?
C2 C3 C4 C9 0.6(4) . . . . ?
C2 C11 C12 C13 0.8(5) . . . . ?
C3 C2 C11 C10 0.5(4) . . . . ?
C3 C2 C11 C12 179.5(3) . . . . ?
C3 C4 C5 O4 -2.8(4) . . . . ?
C3 C4 C5 C6 -178.0(3) . . . . ?
C3 C4 C9 C8 179.2(3) . . . . ?
C3 C4 C9 C10 -0.4(4) . . . . ?
C4 C5 C6 C7 -1.2(5) . . . . ?
C4 C9 C10 C11 0.3(5) . . . . ?
C5 C4 C9 C8 0.8(4) . . . . ?
C5 C4 C9 C10 -178.9(3) . . . . ?
C5 C6 C7 C8 0.8(5) . . . . ?
C6 C7 C8 C9 0.4(5) . . . . ?
C7 C8 C9 C4 -1.2(5) . . . . ?
C7 C8 C9 C10 178.5(3) . . . . ?
C8 C9 C10 C11 -179.3(3) . . . . ?
C9 C4 C5 O4 175.5(3) . . . . ?
C9 C4 C5 C6 0.4(4) . . . . ?
C9 C10 C11 C2 -0.4(5) . . . . ?
C9 C10 C11 C12 -179.3(3) . . . . ?
C10 C11 C12 C13 179.7(3) . . . . ?
C11 C2 C3 C4 -0.7(4) . . . . ?
C11 C12 C13 C14 -1.3(5) . . . . ?
C12 C13 C14 C1 1.4(5) . . . . ?
C14 C1 C2 C3 -179.3(3) . . . . ?
C14 C1 C2 C11 0.7(4) . . . . ?
C15 S1 O1 C1 108.4(2) . . . . ?
C16A S2A O4 S2B -51.6(2) . . . . ?
C16A S2A O4 C5 -93.0(4) . . . . ?
C16B S2B O4 S2A 40.9(3) . . . . ?
C16B S2B O4 C5 -168.6(4) . . . . ?

loop_
_exptl_oxdiff_crystal_face_indexfrac_h
_exptl_oxdiff_crystal_face_indexfrac_k
_exptl_oxdiff_crystal_face_indexfrac_l
_exptl_oxdiff_crystal_face_x
_exptl_oxdiff_crystal_face_y
_exptl_oxdiff_crystal_face_z
0.0157 1.0031 -0.0048 -0.1633 -0.0151 -0.0127
-0.0157 -1.0031 0.0048 0.1633 0.0151 0.0127
0.0000 0.0043 1.0026 0.0156 -0.0200 -0.0856
-0.0000 -0.0043 -1.0026 -0.0156 0.0200 0.0856
-2.0275 -1.9186 -4.9431 0.0593 0.6601 0.2759
2.0275 1.9186 4.9431 -0.0593 -0.6601 -0.2759
